data_1526248
loop_
_publ_author_name
'Handlovic, M.'

_publ_section_title
;
 The Crystal Structure of Cu (H2 P O3)2
;
_journal_name_full 'Chemicke Zvesti'
_journal_page_first 494
_journal_page_last 501
_journal_volume 26
_journal_year 1972
_chemical_formula_sum 'Cu H4 O6 P2'
_chemical_name_systematic 'Cu (H2 P O3)2'
_space_group_IT_number 14
_symmetry_space_group_name_Hall '-P 2ybc'
_symmetry_space_group_name_H-M 'P 1 21/c 1'
_cell_angle_alpha 90
_cell_angle_beta 99.6
_cell_angle_gamma 90
_cell_formula_units_Z 4
_cell_length_a 7.49
_cell_length_b 9.938
_cell_length_c 7.465
_cell_volume 547.880
_citation_journal_id_ASTM CHZVAN
_cod_data_source_file Handlovic_CHZVAN_1972_487.cif
_cod_data_source_block H4Cu1O6P2
_cod_original_cell_volume 547.8804
_cod_original_formula_sum 'H4 Cu1 O6 P2'
_cod_database_code 1526248

loop_
_symmetry_equiv_pos_as_xyz
x,y,z
-x,y+1/2,-z+1/2
-x,-y,-z
x,-y-1/2,z-1/2

loop_
_atom_site_label
_atom_site_type_symbol
_atom_site_fract_x
_atom_site_fract_y
_atom_site_fract_z
_atom_site_occupancy
_atom_site_U_iso_or_equiv
P1 P+3 0.4502 0.4326 0.2692 1 0.0
P2 P+3 0.9634 0.2978 0.2291 1 0.0
Cu1 Cu+2 0.1939 0.0815 0.0716 1 0.0
O3 O-2 0.3563 0.3741 0.083 1 0.0
O2 O-2 0.3161 0.4898 0.3777 1 0.0
O4 O-2 0.1022 0.188 0.2512 1 0.0
O1 O-2 0.4018 0.0279 0.2577 1 0.0
O5 O-2 0.9734 0.3882 0.3935 1 0.0
O6 O-2 0.7649 0.2393 0.1843 1 0.0
H1 H+1 0.522 0.302 0.347 1 0.0
H2 H+1 0.975 0.39 0.06 1 0.0
